data_4074634
loop_
_publ_author_name
'Li, Bin'
'Wang, Baiquan'
'Xu, Shansheng'
'Zhou, Xiuzhong'
'Song, Haibin'

_publ_section_title
;
 Reactions of CpArCHCHArCp with Ru3(CO)12: An Unexpected Cleavage
 of a Bridging C--C Bond and Coupling of the Two Cyclopentadienyl
 Rings to Fulvalene Diruthenium Complexes
;
_journal_coden_ASTM ORGND7
_journal_issue 5
_journal_name_full Organometallics
_journal_page_first 1158
_journal_page_last 1166
_journal_paper_doi 10.1021/om050673w
_journal_volume 25
_journal_year 2006
_chemical_formula_sum 'C28.25 H20.5 Cl0.5 O4 Ru2'
_chemical_formula_weight 643.81
_space_group_IT_number 15
_symmetry_space_group_name_Hall '-C 2yc'
_symmetry_space_group_name_H-M 'C 1 2/c 1'
_atom_sites_solution_hydrogens geom
_atom_sites_solution_primary direct
_atom_sites_solution_secondary difmap
_audit_creation_method SHELXL-97
_cell_angle_alpha 90.00
_cell_angle_beta 118.054(4)
_cell_angle_gamma 90.00
_cell_formula_units_Z 8
_cell_length_a 28.419(9)
_cell_length_b 12.792(4)
_cell_length_c 16.503(5)
_cell_measurement_temperature 293(2)
_cell_volume 5295(3)
_computing_structure_refinement 'SHELXL-97 (Sheldrick, 1997)'
_computing_structure_solution 'SHELXS-97 (Sheldrick, 1990)'
_diffrn_ambient_temperature 293(2)
_diffrn_measured_fraction_theta_full 0.996
_diffrn_measured_fraction_theta_max 0.996
_diffrn_radiation_monochromator graphite
_diffrn_radiation_source 'fine-focus sealed tube'
_diffrn_radiation_type MoK\a
_diffrn_radiation_wavelength 0.71073
_diffrn_reflns_av_R_equivalents 0.0305
_diffrn_reflns_av_sigmaI/netI 0.0369
_diffrn_reflns_limit_h_max 33
_diffrn_reflns_limit_h_min -35
_diffrn_reflns_limit_k_max 15
_diffrn_reflns_limit_k_min -12
_diffrn_reflns_limit_l_max 20
_diffrn_reflns_limit_l_min -16
_diffrn_reflns_number 14877
_diffrn_reflns_theta_full 26.38
_diffrn_reflns_theta_max 26.38
_diffrn_reflns_theta_min 1.62
_exptl_absorpt_coefficient_mu 1.222
_exptl_crystal_density_diffrn 1.615
_exptl_crystal_density_method 'not measured'
_exptl_crystal_F_000 2548
_refine_diff_density_max 6.526
_refine_diff_density_min -4.731
_refine_diff_density_rms 1.185
_refine_ls_extinction_coef 0.00138(16)
_refine_ls_extinction_expression Fc^*^=kFc[1+0.001xFc^2^\l^3^/sin(2\q)]^-1/4^
_refine_ls_extinction_method SHELXL
_refine_ls_goodness_of_fit_ref 2.848
_refine_ls_hydrogen_treatment mixed
_refine_ls_matrix_type full
_refine_ls_number_parameters 349
_refine_ls_number_reflns 5401
_refine_ls_number_restraints 28
_refine_ls_restrained_S_all 2.843
_refine_ls_R_factor_all 0.1001
_refine_ls_R_factor_gt 0.0610
_refine_ls_shift/su_max 1.254
_refine_ls_shift/su_mean 0.111
_refine_ls_structure_factor_coef Fsqd
_refine_ls_weighting_details 'calc w=1/[\s^2^(Fo^2^)+(0.0551P)^2^+2.2901P] where P=(Fo^2^+2Fc^2^)/3'
_refine_ls_weighting_scheme calc
_refine_ls_wR_factor_gt 0.1982
_refine_ls_wR_factor_ref 0.2490
_reflns_number_gt 4139
_reflns_number_total 5401
_reflns_threshold_expression >2sigma(I)
_cod_data_source_file om050673wsi20050804_041201.cif
_cod_data_source_block 030920a
_cod_original_cell_volume 5294(3)
_cod_original_formula_sum 'C28.25 H20.50 Cl0.50 O4 Ru2'
_cod_database_code 4074634

loop_
_symmetry_equiv_pos_as_xyz
'x, y, z'
'-x, y, -z+1/2'
'x+1/2, y+1/2, z'
'-x+1/2, y+1/2, -z+1/2'
'-x, -y, -z'
'x, -y, z-1/2'
'-x+1/2, -y+1/2, -z'
'x+1/2, -y+1/2, z-1/2'

loop_
_atom_site_label
_atom_site_type_symbol
_atom_site_fract_x
_atom_site_fract_y
_atom_site_fract_z
_atom_site_U_iso_or_equiv
_atom_site_adp_type
_atom_site_occupancy
_atom_site_symmetry_multiplicity
_atom_site_calc_flag
_atom_site_refinement_flags
_atom_site_disorder_assembly
_atom_site_disorder_group
Ru1 Ru 0.19154(4) 0.17295(7) 0.24414(6) 0.0329(3) Uani 1 1 d . . .
Ru2 Ru 0.22492(4) 0.13004(7) 0.11930(6) 0.0341(3) Uani 1 1 d . . .
O1 O 0.0754(5) 0.2230(15) 0.1282(9) 0.119(6) Uani 1 1 d . . .
O2 O 0.1687(4) -0.0444(7) 0.1628(7) 0.063(3) Uani 1 1 d . . .
O3 O 0.2056(5) 0.3569(7) 0.1430(7) 0.064(3) Uani 1 1 d . . .
O4 O 0.1246(5) 0.1385(14) -0.0618(9) 0.116(6) Uani 1 1 d . . .
C1 C 0.1191(6) 0.2030(14) 0.1703(10) 0.065(4) Uani 1 1 d . . .
C2 C 0.1842(5) 0.0416(10) 0.1692(8) 0.041(3) Uani 1 1 d . . .
C3 C 0.2053(5) 0.2677(9) 0.1582(8) 0.040(3) Uani 1 1 d . . .
C4 C 0.1623(6) 0.1365(13) 0.0076(10) 0.060(4) Uani 1 1 d . . .
C5 C 0.2353(5) 0.0785(10) 0.3750(7) 0.039(3) Uani 1 1 d . . .
H5A H 0.2393 0.0023 0.3782 0.047 Uiso 1 1 calc R . .
C6 C 0.1927(5) 0.1340(11) 0.3766(8) 0.044(3) Uani 1 1 d . . .
H6A H 0.1633 0.1035 0.3838 0.053 Uiso 1 1 calc R . .
C7 C 0.2039(5) 0.2435(10) 0.3765(8) 0.043(3) Uani 1 1 d . . .
H7A H 0.1830 0.3008 0.3831 0.052 Uiso 1 1 calc R . .
C8 C 0.2531(5) 0.2540(9) 0.3745(8) 0.036(3) Uani 1 1 d . . .
H8A H 0.2715 0.3197 0.3773 0.043 Uiso 1 1 calc R . .
C9 C 0.2722(5) 0.1506(10) 0.3719(7) 0.035(3) Uani 1 1 d . . .
C10 C 0.3269(5) 0.1198(10) 0.3845(8) 0.039(3) Uani 1 1 d . . .
H10A H 0.3263 0.0443 0.3740 0.047 Uiso 1 1 calc R . .
C11 C 0.3659(5) 0.1399(12) 0.4865(9) 0.048(3) Uani 1 1 d . . .
C12 C 0.3876(6) 0.2352(15) 0.5206(11) 0.068(4) Uani 1 1 d . . .
H12A H 0.3801 0.2911 0.4803 0.081 Uiso 1 1 calc R . .
C13 C 0.4206(7) 0.252(2) 0.6145(14) 0.095(7) Uani 1 1 d . . .
H13A H 0.4352 0.3174 0.6360 0.114 Uiso 1 1 calc R . .
C14 C 0.4313(7) 0.170(3) 0.6744(13) 0.105(10) Uani 1 1 d . . .
H14A H 0.4530 0.1801 0.7370 0.125 Uiso 1 1 calc R . .
C15 C 0.4097(7) 0.074(2) 0.6416(11) 0.099(8) Uani 1 1 d . . .
H15A H 0.4164 0.0187 0.6822 0.118 Uiso 1 1 calc R . .
C16 C 0.3777(6) 0.0578(15) 0.5470(9) 0.064(4) Uani 1 1 d . . .
H16A H 0.3643 -0.0086 0.5251 0.076 Uiso 1 1 calc R . .
C17 C 0.3434(5) 0.1735(10) 0.3183(8) 0.039(3) Uani 1 1 d . . .
H17A H 0.3355 0.2483 0.3169 0.047 Uiso 1 1 calc R . .
C18 C 0.4031(5) 0.1614(12) 0.3472(9) 0.048(3) Uani 1 1 d . . .
C19 C 0.4281(6) 0.0656(14) 0.3682(9) 0.063(4) Uani 1 1 d . . .
H19A H 0.4090 0.0064 0.3676 0.076 Uiso 1 1 calc R . .
C20 C 0.4824(7) 0.0559(19) 0.3907(12) 0.085(6) Uani 1 1 d . . .
H20A H 0.4990 -0.0091 0.4058 0.103 Uiso 1 1 calc R . .
C21 C 0.5101(8) 0.141(3) 0.3901(18) 0.120(10) Uani 1 1 d . . .
H21A H 0.5455 0.1352 0.4030 0.144 Uiso 1 1 calc R . .
C22 C 0.4856(8) 0.237(2) 0.370(2) 0.138(11) Uani 1 1 d . . .
H22A H 0.5049 0.2966 0.3720 0.166 Uiso 1 1 calc R . .
C23 C 0.4319(7) 0.2467(18) 0.3480(17) 0.099(7) Uani 1 1 d . . .
H23A H 0.4157 0.3121 0.3335 0.119 Uiso 1 1 calc R . .
C24 C 0.3139(5) 0.1319(10) 0.2212(8) 0.037(3) Uani 1 1 d . . .
C25 C 0.2986(5) 0.0269(9) 0.1895(8) 0.038(3) Uani 1 1 d . . .
H25A H 0.3022 -0.0335 0.2286 0.046 Uiso 1 1 calc R . .
C26 C 0.2798(5) 0.0235(10) 0.0940(8) 0.045(3) Uani 1 1 d . . .
H26A H 0.2694 -0.0393 0.0554 0.054 Uiso 1 1 calc R . .
C27 C 0.2837(6) 0.1276(10) 0.0652(8) 0.046(3) Uani 1 1 d . . .
H27A H 0.2765 0.1482 0.0032 0.055 Uiso 1 1 calc R . .
C28 C 0.3059(5) 0.1921(10) 0.1436(9) 0.044(3) Uani 1 1 d . . .
H28A H 0.3152 0.2660 0.1446 0.053 Uiso 1 1 calc R . .
C29 C 0.5000 0.500(18) 0.7500 1.23(14) Uani 0.15 2 d SPD . 1
C30 C 0.4738(4) 0.5017(7) 0.6078(7) 1.91(2) Uani 0.18 1 d PD A 2
H30A H 0.4614 0.5714 0.6111 2.290 Uiso 0.18 1 calc PR A 2
H30B H 0.4484 0.4520 0.6094 2.290 Uiso 0.18 1 calc PR A 2
Cl1 Cl 0.508(3) 0.490(5) 0.653(3) 0.20(3) Uani 0.15 1 d PDU B 1
Cl2 Cl 0.4758(14) 0.488(3) 0.5059(13) 0.155(17) Uani 0.18 1 d PDU . 2
Cl3 Cl 0.5350(9) 0.482(4) 0.7015(16) 0.143(16) Uani 0.18 1 d PDU A 2

loop_
_atom_site_aniso_label
_atom_site_aniso_U_11
_atom_site_aniso_U_22
_atom_site_aniso_U_33
_atom_site_aniso_U_23
_atom_site_aniso_U_13
_atom_site_aniso_U_12
Ru1 0.0359(6) 0.0346(6) 0.0294(5) 0.0019(4) 0.0163(4) 0.0022(4)
Ru2 0.0456(6) 0.0318(6) 0.0263(5) 0.0003(4) 0.0181(4) 0.0000(4)
O1 0.052(8) 0.201(18) 0.077(9) -0.006(10) 0.009(7) 0.038(9)
O2 0.084(7) 0.042(6) 0.075(7) -0.014(5) 0.048(6) -0.021(5)
O3 0.111(9) 0.032(5) 0.068(7) 0.015(5) 0.058(7) 0.011(5)
O4 0.072(9) 0.194(17) 0.048(7) 0.013(8) 0.000(7) -0.021(9)
C1 0.045(9) 0.095(12) 0.048(9) -0.005(8) 0.018(7) 0.009(8)
C2 0.049(7) 0.037(7) 0.040(7) -0.004(5) 0.024(6) -0.004(6)
C3 0.051(8) 0.038(7) 0.031(6) 0.007(5) 0.020(6) 0.005(6)
C4 0.055(9) 0.084(11) 0.038(8) 0.001(7) 0.018(7) -0.003(8)
C5 0.054(8) 0.036(7) 0.028(6) 0.009(5) 0.020(6) 0.003(6)
C6 0.049(8) 0.057(8) 0.034(7) 0.005(6) 0.027(6) -0.002(6)
C7 0.045(7) 0.049(8) 0.036(7) -0.004(6) 0.020(6) 0.008(6)
C8 0.040(7) 0.038(7) 0.031(6) -0.003(5) 0.018(5) -0.002(5)
C9 0.038(6) 0.045(7) 0.021(5) 0.003(5) 0.013(5) 0.005(5)
C10 0.043(7) 0.044(7) 0.032(6) 0.000(5) 0.019(6) 0.004(5)
C11 0.038(7) 0.077(10) 0.033(7) -0.004(7) 0.020(6) 0.012(7)
C12 0.058(9) 0.095(13) 0.050(9) -0.013(9) 0.024(8) 0.002(9)
C13 0.052(11) 0.16(2) 0.071(13) -0.043(14) 0.024(10) -0.009(12)
C14 0.037(10) 0.22(3) 0.040(10) -0.031(15) 0.008(8) 0.017(13)
C15 0.061(11) 0.20(3) 0.037(9) 0.039(13) 0.028(9) 0.054(14)
C16 0.050(8) 0.110(14) 0.036(7) 0.011(8) 0.024(7) 0.028(9)
C17 0.043(7) 0.040(7) 0.036(7) -0.005(5) 0.019(6) 0.003(5)
C18 0.046(8) 0.065(9) 0.036(7) -0.004(6) 0.021(6) 0.004(7)
C19 0.065(10) 0.080(11) 0.045(8) -0.003(8) 0.026(8) 0.004(8)
C20 0.054(10) 0.137(19) 0.062(11) -0.004(11) 0.025(9) 0.030(11)
C21 0.043(11) 0.19(3) 0.13(2) -0.033(19) 0.041(13) 0.001(14)
C22 0.060(14) 0.15(3) 0.22(3) 0.00(2) 0.079(18) -0.014(15)
C23 0.062(11) 0.094(15) 0.15(2) -0.006(14) 0.055(13) -0.009(10)
C24 0.038(7) 0.046(7) 0.035(6) 0.000(5) 0.023(6) 0.005(5)
C25 0.047(7) 0.037(6) 0.034(6) 0.005(5) 0.022(6) 0.009(5)
C26 0.064(8) 0.040(7) 0.037(7) -0.003(5) 0.029(6) 0.008(6)
C27 0.063(8) 0.056(8) 0.032(7) 0.010(6) 0.033(6) 0.011(7)
C28 0.054(8) 0.038(7) 0.051(8) 0.007(6) 0.033(7) 0.001(6)
C29 0.54(6) 1.8(4) 2.0(2) 0.000 1.16(12) 0.000
C30 2.00(3) 1.96(3) 1.99(3) 1.49(3) 1.12(2) -0.540
Cl1 0.18(4) 0.09(3) 0.26(5) 0.02(3) 0.07(3) 0.02(3)
Cl2 0.13(3) 0.11(2) 0.19(3) -0.01(2) 0.04(3) -0.01(2)
Cl3 0.16(3) 0.10(2) 0.18(3) 0.06(2) 0.08(3) 0.04(2)

loop_
_atom_type_symbol
_atom_type_description
_atom_type_scat_dispersion_real
_atom_type_scat_dispersion_imag
_atom_type_scat_source
C C 0.0033 0.0016 'International Tables Vol C Tables 4.2.6.8 and 6.1.1.4'
H H 0.0000 0.0000 'International Tables Vol C Tables 4.2.6.8 and 6.1.1.4'
O O 0.0106 0.0060 'International Tables Vol C Tables 4.2.6.8 and 6.1.1.4'
Cl Cl 0.1484 0.1585 'International Tables Vol C Tables 4.2.6.8 and 6.1.1.4'
Ru Ru -1.2594 0.8363 'International Tables Vol C Tables 4.2.6.8 and 6.1.1.4'

loop_
_geom_angle_atom_site_label_1
_geom_angle_atom_site_label_2
_geom_angle_atom_site_label_3
_geom_angle
_geom_angle_site_symmetry_3
C1 Ru1 C3 86.4(6) .
C1 Ru1 C2 90.4(6) .
C3 Ru1 C2 93.8(5) .
C1 Ru1 C6 100.9(6) .
C3 Ru1 C6 153.7(5) .
C2 Ru1 C6 111.2(5) .
C1 Ru1 C7 99.9(6) .
C3 Ru1 C7 116.6(5) .
C2 Ru1 C7 148.3(5) .
C6 Ru1 C7 37.6(5) .
C1 Ru1 C5 132.1(6) .
C3 Ru1 C5 141.3(5) .
C2 Ru1 C5 89.6(5) .
C6 Ru1 C5 36.6(5) .
C7 Ru1 C5 61.3(5) .
C1 Ru1 C9 160.6(6) .
C3 Ru1 C9 106.1(5) .
C2 Ru1 C9 103.2(5) .
C6 Ru1 C9 61.5(4) .
C7 Ru1 C9 61.4(4) .
C5 Ru1 C9 36.2(4) .
C1 Ru1 C8 129.8(6) .
C3 Ru1 C8 94.2(5) .
C2 Ru1 C8 139.4(5) .
C6 Ru1 C8 61.7(5) .
C7 Ru1 C8 36.6(4) .
C5 Ru1 C8 60.7(4) .
C9 Ru1 C8 36.7(4) .
C1 Ru1 Ru2 102.6(5) .
C3 Ru1 Ru2 48.6(3) .
C2 Ru1 Ru2 48.8(4) .
C6 Ru1 Ru2 148.8(4) .
C7 Ru1 Ru2 151.5(3) .
C5 Ru1 Ru2 112.8(3) .
C9 Ru1 Ru2 96.8(3) .
C8 Ru1 Ru2 115.0(3) .
C4 Ru2 C3 89.9(6) .
C4 Ru2 C2 88.0(6) .
C3 Ru2 C2 93.5(5) .
C4 Ru2 C27 98.6(6) .
C3 Ru2 C27 120.3(5) .
C2 Ru2 C27 145.4(5) .
C4 Ru2 C26 105.4(6) .
C3 Ru2 C26 153.6(5) .
C2 Ru2 C26 108.2(5) .
C27 Ru2 C26 37.3(5) .
C4 Ru2 C28 124.8(6) .
C3 Ru2 C28 92.7(5) .
C2 Ru2 C28 146.6(5) .
C27 Ru2 C28 36.3(5) .
C26 Ru2 C28 61.0(5) .
C4 Ru2 C24 159.5(6) .
C3 Ru2 C24 97.5(5) .
C2 Ru2 C24 110.4(5) .
C27 Ru2 C24 61.1(5) .
C26 Ru2 C24 61.3(4) .
C28 Ru2 C24 36.1(4) .
C4 Ru2 C25 138.5(6) .
C3 Ru2 C25 131.4(4) .
C2 Ru2 C25 91.9(5) .
C27 Ru2 C25 60.9(4) .
C26 Ru2 C25 36.2(4) .
C28 Ru2 C25 60.2(4) .
C24 Ru2 C25 36.6(4) .
C4 Ru2 Ru1 103.4(5) .
C3 Ru2 Ru1 48.5(3) .
C2 Ru2 Ru1 48.5(3) .
C27 Ru2 Ru1 154.9(4) .
C26 Ru2 Ru1 141.9(3) .
C28 Ru2 Ru1 118.8(3) .
C24 Ru2 Ru1 95.8(3) .
C25 Ru2 Ru1 107.4(3) .
O1 C1 Ru1 177.6(16) .
O2 C2 Ru1 139.1(11) .
O2 C2 Ru2 137.9(11) .
Ru1 C2 Ru2 82.7(5) .
O3 C3 Ru2 138.1(10) .
O3 C3 Ru1 138.8(10) .
Ru2 C3 Ru1 82.9(4) .
O4 C4 Ru2 178.1(17) .
C9 C5 C6 109.2(11) .
C9 C5 Ru1 72.7(6) .
C6 C5 Ru1 70.1(7) .
C9 C5 H5A 125.2 .
C6 C5 H5A 125.5 .
Ru1 C5 H5A 125.3 .
C5 C6 C7 107.4(11) .
C5 C6 Ru1 73.3(7) .
C7 C6 Ru1 71.5(7) .
C5 C6 H6A 126.0 .
C7 C6 H6A 126.2 .
Ru1 C6 H6A 126.1 .
C8 C7 C6 108.2(11) .
C8 C7 Ru1 73.6(7) .
C6 C7 Ru1 70.9(7) .
C8 C7 H7A 125.7 .
C6 C7 H7A 125.8 .
Ru1 C7 H7A 125.9 .
C7 C8 C9 107.8(11) .
C7 C8 Ru1 69.7(7) .
C9 C8 Ru1 71.8(6) .
C7 C8 H8A 126.1 .
C9 C8 H8A 126.1 .
Ru1 C8 H8A 126.0 .
C5 C9 C8 107.4(11) .
C5 C9 C10 123.6(11) .
C8 C9 C10 127.7(11) .
C5 C9 Ru1 71.1(6) .
C8 C9 Ru1 71.5(6) .
C10 C9 Ru1 132.5(8) .
C9 C10 C11 105.7(10) .
C9 C10 C17 114.8(10) .
C11 C10 C17 113.5(10) .
C9 C10 H10A 107.4 .
C11 C10 H10A 107.6 .
C17 C10 H10A 107.5 .
C12 C11 C16 118.3(14) .
C12 C11 C10 123.7(14) .
C16 C11 C10 117.9(14) .
C11 C12 C13 122.0(19) .
C11 C12 H12A 118.9 .
C13 C12 H12A 119.0 .
C14 C13 C12 119(2) .
C14 C13 H13A 120.3 .
C12 C13 H13A 120.4 .
C15 C14 C13 119.6(18) .
C15 C14 H14A 120.1 .
C13 C14 H14A 120.3 .
C14 C15 C16 121(2) .
C14 C15 H15A 119.8 .
C16 C15 H15A 119.7 .
C11 C16 C15 120.2(19) .
C11 C16 H16A 119.9 .
C15 C16 H16A 119.9 .
C24 C17 C10 113.2(10) .
C24 C17 C18 105.8(10) .
C10 C17 C18 113.3(10) .
C24 C17 H17A 108.1 .
C10 C17 H17A 108.1 .
C18 C17 H17A 108.2 .
C23 C18 C19 118.2(15) .
C23 C18 C17 119.6(14) .
C19 C18 C17 122.1(14) .
C18 C19 C20 121.0(18) .
C18 C19 H19A 119.5 .
C20 C19 H19A 119.5 .
C21 C20 C19 120(2) .
C21 C20 H20A 120.3 .
C19 C20 H20A 120.0 .
C20 C21 C22 119.6(19) .
C20 C21 H21A 120.0 .
C22 C21 H21A 120.4 .
C21 C22 C23 121(2) .
C21 C22 H22A 119.6 .
C23 C22 H22A 119.7 .
C18 C23 C22 121(2) .
C18 C23 H23A 119.6 .
C22 C23 H23A 119.6 .
C28 C24 C25 106.7(11) .
C28 C24 C17 122.7(12) .
C25 C24 C17 129.6(11) .
C28 C24 Ru2 71.9(7) .
C25 C24 Ru2 71.4(7) .
C17 C24 Ru2 130.7(8) .
C26 C25 C24 109.1(11) .
C26 C25 Ru2 71.0(7) .
C24 C25 Ru2 72.0(7) .
C26 C25 H25A 125.3 .
C24 C25 H25A 125.6 .
Ru2 C25 H25A 125.5 .
C25 C26 C27 107.1(11) .
C25 C26 Ru2 72.8(7) .
C27 C26 Ru2 70.6(7) .
C25 C26 H26A 126.4 .
C27 C26 H26A 126.2 .
Ru2 C26 H26A 126.3 .
C28 C27 C26 108.1(11) .
C28 C27 Ru2 73.7(7) .
C26 C27 Ru2 72.1(7) .
C28 C27 H27A 125.7 .
C26 C27 H27A 125.8 .
Ru2 C27 H27A 125.7 .
C27 C28 C24 108.9(11) .
C27 C28 Ru2 69.9(8) .
C24 C28 Ru2 72.0(7) .
C27 C28 H28A 125.6 .
C24 C28 H28A 125.5 .
Ru2 C28 H28A 125.6 .
Cl1 C29 Cl1 172(10) 2_656
Cl3 C30 Cl2 112.4(9) .
Cl3 C30 H30A 109.0 .
Cl2 C30 H30A 109.3 .
Cl3 C30 H30B 108.8 .
Cl2 C30 H30B 109.4 .
H30A C30 H30B 107.8 .
C30 Cl2 Cl2 124(3) 5_666

loop_
_geom_bond_atom_site_label_1
_geom_bond_atom_site_label_2
_geom_bond_distance
_geom_bond_site_symmetry_2
Ru1 C1 1.874(15) .
Ru1 C3 2.038(12) .
Ru1 C2 2.039(12) .
Ru1 C6 2.226(12) .
Ru1 C7 2.234(12) .
Ru1 C5 2.268(11) .
Ru1 C9 2.289(11) .
Ru1 C8 2.285(11) .
Ru1 Ru2 2.6988(14) .
Ru2 C4 1.867(15) .
Ru2 C3 2.039(12) .
Ru2 C2 2.048(13) .
Ru2 C27 2.234(13) .
Ru2 C26 2.253(12) .
Ru2 C28 2.283(13) .
Ru2 C24 2.285(12) .
Ru2 C25 2.277(11) .
O1 C1 1.129(17) .
O2 C2 1.171(14) .
O3 C3 1.170(14) .
O4 C4 1.143(17) .
C5 C9 1.417(17) .
C5 C6 1.413(18) .
C5 H5A 0.9800 .
C6 C7 1.436(19) .
C6 H6A 0.9800 .
C7 C8 1.421(17) .
C7 H7A 0.9800 .
C8 C9 1.438(17) .
C8 H8A 0.9800 .
C9 C10 1.519(17) .
C10 C11 1.541(17) .
C10 C17 1.538(17) .
C10 H10A 0.9800 .
C11 C12 1.36(2) .
C11 C16 1.38(2) .
C12 C13 1.40(2) .
C12 H12A 0.9300 .
C13 C14 1.37(3) .
C13 H13A 0.9300 .
C14 C15 1.37(3) .
C14 H14A 0.9300 .
C15 C16 1.40(2) .
C15 H15A 0.9300 .
C16 H16A 0.9300 .
C17 C24 1.514(16) .
C17 C18 1.539(18) .
C17 H17A 0.9800 .
C18 C23 1.36(2) .
C18 C19 1.38(2) .
C19 C20 1.41(2) .
C19 H19A 0.9300 .
C20 C21 1.35(3) .
C20 H20A 0.9300 .
C21 C22 1.37(4) .
C21 H21A 0.9300 .
C22 C23 1.39(3) .
C22 H22A 0.9300 .
C23 H23A 0.9300 .
C24 C28 1.417(17) .
C24 C25 1.434(17) .
C25 C26 1.407(16) .
C25 H25A 0.9800 .
C26 C27 1.435(18) .
C26 H26A 0.9800 .
C27 C28 1.409(18) .
C27 H27A 0.9800 .
C28 H28A 0.9800 .
C29 Cl1 1.723(10) .
C29 Cl1 1.723(10) 2_656
C30 Cl3 1.718(10) .
C30 Cl2 1.718(10) .
C30 H30A 0.9700 .
C30 H30B 0.9700 .
Cl2 Cl2 1.51(6) 5_666

loop_
_geom_torsion_atom_site_label_1
_geom_torsion_atom_site_label_2
_geom_torsion_atom_site_label_3
_geom_torsion_atom_site_label_4
_geom_torsion
_geom_torsion_site_symmetry_4
C1 Ru1 Ru2 C4 -4.2(8) .
C3 Ru1 Ru2 C4 -77.8(7) .
C2 Ru1 Ru2 C4 75.1(7) .
C6 Ru1 Ru2 C4 133.8(9) .
C7 Ru1 Ru2 C4 -145.7(9) .
C5 Ru1 Ru2 C4 142.9(6) .
C9 Ru1 Ru2 C4 176.7(6) .
C8 Ru1 Ru2 C4 -150.0(6) .
C1 Ru1 Ru2 C3 73.6(7) .
C2 Ru1 Ru2 C3 152.8(7) .
C6 Ru1 Ru2 C3 -148.4(8) .
C7 Ru1 Ru2 C3 -67.9(8) .
C5 Ru1 Ru2 C3 -139.3(6) .
C9 Ru1 Ru2 C3 -105.5(6) .
C8 Ru1 Ru2 C3 -72.3(6) .
C1 Ru1 Ru2 C2 -79.2(8) .
C3 Ru1 Ru2 C2 -152.8(7) .
C6 Ru1 Ru2 C2 58.8(8) .
C7 Ru1 Ru2 C2 139.3(9) .
C5 Ru1 Ru2 C2 67.8(6) .
C9 Ru1 Ru2 C2 101.6(6) .
C8 Ru1 Ru2 C2 134.9(6) .
C1 Ru1 Ru2 C27 146.2(10) .
C3 Ru1 Ru2 C27 72.6(9) .
C2 Ru1 Ru2 C27 -134.5(9) .
C6 Ru1 Ru2 C27 -75.8(10) .
C7 Ru1 Ru2 C27 4.7(11) .
C5 Ru1 Ru2 C27 -66.7(9) .
C9 Ru1 Ru2 C27 -32.9(8) .
C8 Ru1 Ru2 C27 0.4(9) .
C1 Ru1 Ru2 C26 -142.3(8) .
C3 Ru1 Ru2 C26 144.2(7) .
C2 Ru1 Ru2 C26 -63.0(8) .
C6 Ru1 Ru2 C26 -4.2(9) .
C7 Ru1 Ru2 C26 76.2(9) .
C5 Ru1 Ru2 C26 4.8(7) .
C9 Ru1 Ru2 C26 38.6(6) .
C8 Ru1 Ru2 C26 71.9(7) .
C1 Ru1 Ru2 C28 139.0(7) .
C3 Ru1 Ru2 C28 65.5(6) .
C2 Ru1 Ru2 C28 -141.7(6) .
C6 Ru1 Ru2 C28 -82.9(8) .
C7 Ru1 Ru2 C28 -2.5(8) .
C5 Ru1 Ru2 C28 -73.9(5) .
C9 Ru1 Ru2 C28 -40.1(5) .
C8 Ru1 Ru2 C28 -6.8(5) .
C1 Ru1 Ru2 C24 168.5(7) .
C3 Ru1 Ru2 C24 94.9(6) .
C2 Ru1 Ru2 C24 -112.3(6) .
C6 Ru1 Ru2 C24 -53.5(8) .
C7 Ru1 Ru2 C24 27.0(8) .
C5 Ru1 Ru2 C24 -44.4(5) .
C9 Ru1 Ru2 C24 -10.6(5) .
C8 Ru1 Ru2 C24 22.6(5) .
C1 Ru1 Ru2 C25 -155.9(7) .
C3 Ru1 Ru2 C25 130.5(6) .
C2 Ru1 Ru2 C25 -76.7(6) .
C6 Ru1 Ru2 C25 -17.9(8) .
C7 Ru1 Ru2 C25 62.6(8) .
C5 Ru1 Ru2 C25 -8.9(5) .
C9 Ru1 Ru2 C25 24.9(4) .
C8 Ru1 Ru2 C25 58.2(5) .
C3 Ru1 C1 O1 -112(47) .
C2 Ru1 C1 O1 154(47) .
C6 Ru1 C1 O1 43(47) .
C7 Ru1 C1 O1 4(47) .
C5 Ru1 C1 O1 64(47) .
C9 Ru1 C1 O1 19(48) .
C8 Ru1 C1 O1 -19(47) .
Ru2 Ru1 C1 O1 -158(47) .
C1 Ru1 C2 O2 -79.2(17) .
C3 Ru1 C2 O2 -165.7(16) .
C6 Ru1 C2 O2 22.6(18) .
C7 Ru1 C2 O2 31(2) .
C5 Ru1 C2 O2 52.9(17) .
C9 Ru1 C2 O2 86.8(17) .
C8 Ru1 C2 O2 93.4(17) .
Ru2 Ru1 C2 O2 174.2(19) .
C1 Ru1 C2 Ru2 106.5(6) .
C3 Ru1 C2 Ru2 20.1(5) .
C6 Ru1 C2 Ru2 -151.6(4) .
C7 Ru1 C2 Ru2 -143.7(7) .
C5 Ru1 C2 Ru2 -121.3(4) .
C9 Ru1 C2 Ru2 -87.5(4) .
C8 Ru1 C2 Ru2 -80.9(7) .
C4 Ru2 C2 O2 75.8(17) .
C3 Ru2 C2 O2 165.6(16) .
C27 Ru2 C2 O2 -27(2) .
C26 Ru2 C2 O2 -29.7(17) .
C28 Ru2 C2 O2 -94.3(17) .
C24 Ru2 C2 O2 -95.1(16) .
C25 Ru2 C2 O2 -62.7(16) .
Ru1 Ru2 C2 O2 -174.4(19) .
C4 Ru2 C2 Ru1 -109.8(6) .
C3 Ru2 C2 Ru1 -20.1(5) .
C27 Ru2 C2 Ru1 147.8(7) .
C26 Ru2 C2 Ru1 144.6(4) .
C28 Ru2 C2 Ru1 80.1(9) .
C24 Ru2 C2 Ru1 79.3(5) .
C25 Ru2 C2 Ru1 111.7(4) .
C4 Ru2 C3 O3 -76.6(16) .
C2 Ru2 C3 O3 -164.6(16) .
C27 Ru2 C3 O3 23.4(18) .
C26 Ru2 C3 O3 50(2) .
C28 Ru2 C3 O3 48.3(16) .
C24 Ru2 C3 O3 84.3(16) .
C25 Ru2 C3 O3 99.8(16) .
Ru1 Ru2 C3 O3 175.4(18) .
C4 Ru2 C3 Ru1 108.1(6) .
C2 Ru2 C3 Ru1 20.1(5) .
C27 Ru2 C3 Ru1 -152.0(4) .
C26 Ru2 C3 Ru1 -125.6(9) .
C28 Ru2 C3 Ru1 -127.1(4) .
C24 Ru2 C3 Ru1 -91.1(4) .
C25 Ru2 C3 Ru1 -75.6(6) .
C1 Ru1 C3 O3 74.4(17) .
C2 Ru1 C3 O3 164.5(16) .
C6 Ru1 C3 O3 -33(2) .
C7 Ru1 C3 O3 -24.9(18) .
C5 Ru1 C3 O3 -101.4(17) .
C9 Ru1 C3 O3 -90.6(16) .
C8 Ru1 C3 O3 -55.3(17) .
Ru2 Ru1 C3 O3 -175.3(19) .
C1 Ru1 C3 Ru2 -110.3(6) .
C2 Ru1 C3 Ru2 -20.2(5) .
C6 Ru1 C3 Ru2 142.2(9) .
C7 Ru1 C3 Ru2 150.4(4) .
C5 Ru1 C3 Ru2 73.9(8) .
C9 Ru1 C3 Ru2 84.8(5) .
C8 Ru1 C3 Ru2 120.1(4) .
C3 Ru2 C4 O4 162(51) .
C2 Ru2 C4 O4 -105(51) .
C27 Ru2 C4 O4 41(52) .
C26 Ru2 C4 O4 4(52) .
C28 Ru2 C4 O4 69(52) .
C24 Ru2 C4 O4 50(52) .
C25 Ru2 C4 O4 -14(52) .
Ru1 Ru2 C4 O4 -151(51) .
C1 Ru1 C5 C9 -156.5(9) .
C3 Ru1 C5 C9 17.8(11) .
C2 Ru1 C5 C9 113.3(8) .
C6 Ru1 C5 C9 -118.7(11) .
C7 Ru1 C5 C9 -79.8(8) .
C8 Ru1 C5 C9 -37.7(7) .
Ru2 Ru1 C5 C9 69.1(7) .
C1 Ru1 C5 C6 -37.8(11) .
C3 Ru1 C5 C6 136.5(9) .
C2 Ru1 C5 C6 -128.0(8) .
C7 Ru1 C5 C6 38.9(7) .
C9 Ru1 C5 C6 118.7(11) .
C8 Ru1 C5 C6 81.0(8) .
Ru2 Ru1 C5 C6 -172.1(7) .
C9 C5 C6 C7 -1.4(13) .
Ru1 C5 C6 C7 -63.8(8) .
C9 C5 C6 Ru1 62.5(8) .
C1 Ru1 C6 C5 152.4(9) .
C3 Ru1 C6 C5 -103.3(12) .
C2 Ru1 C6 C5 57.7(9) .
C7 Ru1 C6 C5 -115.4(11) .
C9 Ru1 C6 C5 -36.2(7) .
C8 Ru1 C6 C5 -78.1(8) .
Ru2 Ru1 C6 C5 14.1(12) .
C1 Ru1 C6 C7 -92.1(9) .
C3 Ru1 C6 C7 12.1(15) .
C2 Ru1 C6 C7 173.1(7) .
C5 Ru1 C6 C7 115.4(11) .
C9 Ru1 C6 C7 79.3(8) .
C8 Ru1 C6 C7 37.4(7) .
Ru2 Ru1 C6 C7 129.5(7) .
C5 C6 C7 C8 0.3(13) .
Ru1 C6 C7 C8 -64.7(8) .
C5 C6 C7 Ru1 65.0(8) .
C1 Ru1 C7 C8 -148.5(9) .
C3 Ru1 C7 C8 -57.6(9) .
C2 Ru1 C7 C8 104.2(11) .
C6 Ru1 C7 C8 116.4(11) .
C5 Ru1 C7 C8 78.5(8) .
C9 Ru1 C7 C8 37.0(7) .
Ru2 Ru1 C7 C8 -6.6(12) .
C1 Ru1 C7 C6 95.0(9) .
C3 Ru1 C7 C6 -174.0(7) .
C2 Ru1 C7 C6 -12.2(13) .
C5 Ru1 C7 C6 -37.9(7) .
C9 Ru1 C7 C6 -79.4(8) .
C8 Ru1 C7 C6 -116.4(11) .
Ru2 Ru1 C7 C6 -123.1(8) .
C6 C7 C8 C9 0.8(13) .
Ru1 C7 C8 C9 -62.1(8) .
C6 C7 C8 Ru1 62.9(8) .
C1 Ru1 C8 C7 42.0(11) .
C3 Ru1 C8 C7 130.8(8) .
C2 Ru1 C8 C7 -128.4(9) .
C6 Ru1 C8 C7 -38.3(8) .
C5 Ru1 C8 C7 -80.3(8) .
C9 Ru1 C8 C7 -117.6(11) .
Ru2 Ru1 C8 C7 176.5(6) .
C1 Ru1 C8 C9 159.6(9) .
C3 Ru1 C8 C9 -111.6(7) .
C2 Ru1 C8 C9 -10.8(11) .
C6 Ru1 C8 C9 79.3(8) .
C7 Ru1 C8 C9 117.6(11) .
C5 Ru1 C8 C9 37.3(7) .
Ru2 Ru1 C8 C9 -65.9(7) .
C6 C5 C9 C8 1.9(13) .
Ru1 C5 C9 C8 62.7(8) .
C6 C5 C9 C10 170.1(10) .
Ru1 C5 C9 C10 -129.1(10) .
C6 C5 C9 Ru1 -60.8(8) .
C7 C8 C9 C5 -1.7(13) .
Ru1 C8 C9 C5 -62.4(8) .
C7 C8 C9 C10 -169.2(11) .
Ru1 C8 C9 C10 130.0(11) .
C7 C8 C9 Ru1 60.8(8) .
C1 Ru1 C9 C5 63(2) .
C3 Ru1 C9 C5 -168.5(7) .
C2 Ru1 C9 C5 -70.6(8) .
C6 Ru1 C9 C5 36.6(7) .
C7 Ru1 C9 C5 79.6(8) .
C8 Ru1 C9 C5 116.6(10) .
Ru2 Ru1 C9 C5 -119.8(7) .
C1 Ru1 C9 C8 -54(2) .
C3 Ru1 C9 C8 74.9(8) .
C2 Ru1 C9 C8 172.8(7) .
C6 Ru1 C9 C8 -80.0(8) .
C7 Ru1 C9 C8 -37.0(7) .
C5 Ru1 C9 C8 -116.6(10) .
Ru2 Ru1 C9 C8 123.6(6) .
C1 Ru1 C9 C10 -178.5(18) .
C3 Ru1 C9 C10 -49.8(13) .
C2 Ru1 C9 C10 48.1(12) .
C6 Ru1 C9 C10 155.3(14) .
C7 Ru1 C9 C10 -161.7(13) .
C5 Ru1 C9 C10 118.7(15) .
C8 Ru1 C9 C10 -124.7(15) .
Ru2 Ru1 C9 C10 -1.1(12) .
C5 C9 C10 C11 -96.0(13) .
C8 C9 C10 C11 69.7(15) .
Ru1 C9 C10 C11 169.3(9) .
C5 C9 C10 C17 138.2(11) .
C8 C9 C10 C17 -56.1(16) .
Ru1 C9 C10 C17 43.4(16) .
C9 C10 C11 C12 -83.4(15) .
C17 C10 C11 C12 43.3(17) .
C9 C10 C11 C16 93.7(14) .
C17 C10 C11 C16 -139.6(12) .
C16 C11 C12 C13 -1(2) .
C10 C11 C12 C13 176.5(14) .
C11 C12 C13 C14 -1(3) .
C12 C13 C14 C15 0(3) .
C13 C14 C15 C16 1(3) .
C12 C11 C16 C15 2(2) .
C10 C11 C16 C15 -175.2(13) .
C14 C15 C16 C11 -2(2) .
C9 C10 C17 C24 -73.3(14) .
C11 C10 C17 C24 165.0(10) .
C9 C10 C17 C18 166.3(11) .
C11 C10 C17 C18 44.5(15) .
C24 C17 C18 C23 103.0(17) .
C10 C17 C18 C23 -132.4(16) .
C24 C17 C18 C19 -73.8(15) .
C10 C17 C18 C19 50.8(17) .
C23 C18 C19 C20 0(2) .
C17 C18 C19 C20 177.2(13) .
C18 C19 C20 C21 -1(3) .
C19 C20 C21 C22 2(4) .
C20 C21 C22 C23 -2(5) .
C19 C18 C23 C22 -1(3) .
C17 C18 C23 C22 -177(2) .
C21 C22 C23 C18 1(4) .
C10 C17 C24 C28 154.4(12) .
C18 C17 C24 C28 -81.0(14) .
C10 C17 C24 C25 -38.7(17) .
C18 C17 C24 C25 85.9(15) .
C10 C17 C24 Ru2 60.7(15) .
C18 C17 C24 Ru2 -174.7(9) .
C4 Ru2 C24 C28 26(2) .
C3 Ru2 C24 C28 -84.2(8) .
C2 Ru2 C24 C28 179.2(7) .
C27 Ru2 C24 C28 36.4(7) .
C26 Ru2 C24 C28 79.2(8) .
C25 Ru2 C24 C28 115.5(10) .
Ru1 Ru2 C24 C28 -133.0(7) .
C4 Ru2 C24 C25 -89.3(18) .
C3 Ru2 C24 C25 160.3(7) .
C2 Ru2 C24 C25 63.8(8) .
C27 Ru2 C24 C25 -79.1(7) .
C26 Ru2 C24 C25 -36.3(7) .
C28 Ru2 C24 C25 -115.5(10) .
Ru1 Ru2 C24 C25 111.5(6) .
C4 Ru2 C24 C17 144.1(17) .
C3 Ru2 C24 C17 33.7(12) .
C2 Ru2 C24 C17 -62.9(12) .
C27 Ru2 C24 C17 154.3(13) .
C26 Ru2 C24 C17 -163.0(13) .
C28 Ru2 C24 C17 117.9(15) .
C25 Ru2 C24 C17 -126.6(15) .
Ru1 Ru2 C24 C17 -15.2(11) .
C28 C24 C25 C26 -1.9(14) .
C17 C24 C25 C26 -170.4(12) .
Ru2 C24 C25 C26 61.7(9) .
C28 C24 C25 Ru2 -63.6(9) .
C17 C24 C25 Ru2 127.9(13) .
C4 Ru2 C25 C26 29.7(12) .
C3 Ru2 C25 C26 -144.8(8) .
C2 Ru2 C25 C26 118.9(8) .
C27 Ru2 C25 C26 -38.6(8) .
C28 Ru2 C25 C26 -80.5(8) .
C24 Ru2 C25 C26 -118.4(11) .
Ru1 Ru2 C25 C26 165.7(7) .
C4 Ru2 C25 C24 148.1(9) .
C3 Ru2 C25 C24 -26.4(9) .
C2 Ru2 C25 C24 -122.8(7) .
C27 Ru2 C25 C24 79.8(8) .
C26 Ru2 C25 C24 118.4(11) .
C28 Ru2 C25 C24 37.8(7) .
Ru1 Ru2 C25 C24 -75.9(7) .
C24 C25 C26 C27 0.4(15) .
Ru2 C25 C26 C27 62.7(9) .
C24 C25 C26 Ru2 -62.3(9) .
C4 Ru2 C26 C25 -160.1(8) .
C3 Ru2 C26 C25 76.5(13) .
C2 Ru2 C26 C25 -67.1(8) .
C27 Ru2 C26 C25 115.9(11) .
C28 Ru2 C26 C25 78.2(8) .
C24 Ru2 C26 C25 36.8(7) .
Ru1 Ru2 C26 C25 -22.5(11) .
C4 Ru2 C26 C27 84.0(9) .
C3 Ru2 C26 C27 -39.3(13) .
C2 Ru2 C26 C27 177.0(8) .
C28 Ru2 C26 C27 -37.6(7) .
C24 Ru2 C26 C27 -79.1(8) .
C25 Ru2 C26 C27 -115.9(11) .
Ru1 Ru2 C26 C27 -138.3(6) .
C25 C26 C27 C28 1.4(15) .
Ru2 C26 C27 C28 65.5(9) .
C25 C26 C27 Ru2 -64.1(9) .
C4 Ru2 C27 C28 140.3(9) .
C3 Ru2 C27 C28 45.3(9) .
C2 Ru2 C27 C28 -120.6(10) .
C26 Ru2 C27 C28 -115.7(11) .
C24 Ru2 C27 C28 -36.2(7) .
C25 Ru2 C27 C28 -78.3(8) .
Ru1 Ru2 C27 C28 -10.7(13) .
C4 Ru2 C27 C26 -104.1(9) .
C3 Ru2 C27 C26 161.0(7) .
C2 Ru2 C27 C26 -5.0(13) .
C28 Ru2 C27 C26 115.7(11) .
C24 Ru2 C27 C26 79.5(8) .
C25 Ru2 C27 C26 37.4(7) .
Ru1 Ru2 C27 C26 105.0(9) .
C26 C27 C28 C24 -2.6(15) .
Ru2 C27 C28 C24 61.8(9) .
C26 C27 C28 Ru2 -64.4(9) .
C25 C24 C28 C27 2.8(15) .
C17 C24 C28 C27 172.2(11) .
Ru2 C24 C28 C27 -60.5(9) .
C25 C24 C28 Ru2 63.3(8) .
C17 C24 C28 Ru2 -127.3(11) .
C4 Ru2 C28 C27 -50.4(10) .
C3 Ru2 C28 C27 -142.1(8) .
C2 Ru2 C28 C27 117.5(10) .
C26 Ru2 C28 C27 38.6(7) .
C24 Ru2 C28 C27 118.8(11) .
C25 Ru2 C28 C27 80.4(8) .
Ru1 Ru2 C28 C27 174.9(6) .
C4 Ru2 C28 C24 -169.2(9) .
C3 Ru2 C28 C24 99.1(8) .
C2 Ru2 C28 C24 -1.3(13) .
C27 Ru2 C28 C24 -118.8(11) .
C26 Ru2 C28 C24 -80.1(8) .
C25 Ru2 C28 C24 -38.4(7) .
Ru1 Ru2 C28 C24 56.1(8) .
Cl3 C30 Cl2 Cl2 -30(6) 5_666
